data_2207803
loop_
_publ_author_name
'Andrade, L.C.R.'
'Paix\~ao, J. A.'
'de Almeida, M.J.M.'
'Tavares da Silva, E. J.'
'Fernandes Roleira, F. M.'

_publ_section_title
;
 Pentafluorophenyl 3-phenylprop-2-enoate
;
_journal_coeditor_code IS6158
_journal_issue 1
_journal_name_full 'Acta Crystallographica Section E'
_journal_page_first o193
_journal_page_last o194
_journal_paper_doi 10.1107/S1600536805040389
_journal_volume 62
_journal_year 2006
_chemical_formula_iupac 'C15 H7 F5 O2'
_chemical_formula_moiety 'C15 H7 F5 O2'
_chemical_formula_sum 'C15 H7 F5 O2'
_chemical_formula_weight 314.21
_chemical_name_systematic
;
Pentafluorophenyl 3-phenylprop-2-enoate
;
_space_group_IT_number 14
_symmetry_cell_setting monoclinic
_symmetry_space_group_name_Hall '-P 2yn'
_symmetry_space_group_name_H-M 'P 1 21/n 1'
_atom_sites_solution_hydrogens geom
_atom_sites_solution_primary direct
_atom_sites_solution_secondary difmap
_audit_creation_method SHELXL-97
_cell_angle_alpha 90.00
_cell_angle_beta 101.01(2)
_cell_angle_gamma 90.00
_cell_formula_units_Z 4
_cell_length_a 7.261(5)
_cell_length_b 15.1156(17)
_cell_length_c 12.3823(15)
_cell_measurement_reflns_used 25
_cell_measurement_temperature 293(2)
_cell_measurement_theta_max 12.53
_cell_measurement_theta_min 7.38
_cell_volume 1334.0(9)
_computing_cell_refinement 'CAD-4 Software'
_computing_data_collection 'CAD-4 Software (Enraf--Nonius, 1989)'
_computing_data_reduction 'HELENA (Spek,1997)'
_computing_molecular_graphics 'ORTEPII (Johnson,1976)'
_computing_publication_material SHELXL97
_computing_structure_refinement 'SHELXL97 (Sheldrick, 1997)'
_computing_structure_solution 'SHELXS97 (Sheldrick, 1997)'
_diffrn_ambient_temperature 292(2)
_diffrn_measured_fraction_theta_full 0.996
_diffrn_measured_fraction_theta_max 0.996
_diffrn_measurement_device_type 'Enraf--Nonius CAD-4'
_diffrn_measurement_method \w-2\q
_diffrn_radiation_monochromator graphite
_diffrn_radiation_source 'fine-focus sealed tube'
_diffrn_radiation_type MoK\a
_diffrn_radiation_wavelength 0.71073
_diffrn_reflns_av_R_equivalents 0.0247
_diffrn_reflns_av_sigmaI/netI 0.0754
_diffrn_reflns_limit_h_max 8
_diffrn_reflns_limit_h_min -4
_diffrn_reflns_limit_k_max 18
_diffrn_reflns_limit_k_min -8
_diffrn_reflns_limit_l_max 14
_diffrn_reflns_limit_l_min -14
_diffrn_reflns_number 3210
_diffrn_reflns_theta_full 25.46
_diffrn_reflns_theta_max 25.46
_diffrn_reflns_theta_min 2.70
_diffrn_standards_decay_% 10.6
_diffrn_standards_interval_count 200
_diffrn_standards_interval_time 60
_diffrn_standards_number 3
_exptl_absorpt_coefficient_mu 0.150
_exptl_absorpt_correction_type none
_exptl_crystal_colour colourless
_exptl_crystal_density_diffrn 1.564
_exptl_crystal_density_method 'not measured'
_exptl_crystal_description prism
_exptl_crystal_F_000 632
_exptl_crystal_size_max 0.49
_exptl_crystal_size_mid 0.18
_exptl_crystal_size_min 0.12
_refine_diff_density_max 0.238
_refine_diff_density_min -0.230
_refine_ls_extinction_coef 0.0144(19)
_refine_ls_extinction_expression Fc^*^=kFc[1+0.001xFc^2^\l^3^/sin(2\q)]^-1/4^
_refine_ls_extinction_method SHELXL97
_refine_ls_goodness_of_fit_ref 1.015
_refine_ls_hydrogen_treatment constr
_refine_ls_matrix_type full
_refine_ls_number_parameters 200
_refine_ls_number_reflns 2463
_refine_ls_number_restraints 0
_refine_ls_restrained_S_all 1.015
_refine_ls_R_factor_all 0.1717
_refine_ls_R_factor_gt 0.0452
_refine_ls_shift/su_max 0.003
_refine_ls_shift/su_mean 0.001
_refine_ls_structure_factor_coef Fsqd
_refine_ls_weighting_details 'calc w = 1/[\s^2^(Fo^2^)+(0.0424P)^2^+0.684P] where P = (Fo^2^+2Fc^2^)/3'
_refine_ls_weighting_scheme calc
_refine_ls_wR_factor_gt 0.1029
_refine_ls_wR_factor_ref 0.1339
_reflns_number_gt 1086
_reflns_number_total 2463
_reflns_threshold_expression I>2\s(I)
_cod_data_source_file is6158.cif
_cod_data_source_block I
_cod_original_sg_symbol_H-M 'P 21/n'
_cod_database_code 2207803
_cod_database_fobs_code 2207803

loop_
_symmetry_equiv_pos_as_xyz
'x, y, z'
'-x+1/2, y+1/2, -z+1/2'
'-x, -y, -z'
'x-1/2, -y-1/2, z-1/2'

loop_
_atom_site_label
_atom_site_fract_x
_atom_site_fract_y
_atom_site_fract_z
_atom_site_U_iso_or_equiv
_atom_site_adp_type
_atom_site_calc_flag
_atom_site_refinement_flags
_atom_site_occupancy
_atom_site_type_symbol
O2 0.9933(3) 0.92412(16) 0.88055(18) 0.0725(7) Uani d . 1 O
O1 0.8168(3) 0.83009(15) 0.76496(18) 0.0709(7) Uani d . 1 O
C4 0.5828(4) 0.9144(2) 1.0904(2) 0.0522(8) Uani d . 1 C
C3 0.7180(4) 0.91439(19) 1.0171(2) 0.0522(8) Uani d . 1 C
H3 0.8260 0.9478 1.0398 0.063 Uiso calc R 1 H
C2 0.7054(4) 0.8726(2) 0.9223(2) 0.0574(8) Uani d . 1 C
H2 0.6011 0.8376 0.8958 0.069 Uiso calc R 1 H
C1 0.8541(5) 0.8811(2) 0.8592(3) 0.0567(8) Uani d . 1 C
C10 0.9514(5) 0.8319(2) 0.7005(3) 0.0657(9) Uani d . 1 C
F1 1.1644(3) 0.75371(15) 0.83151(19) 0.0959(7) Uani d . 1 F
C9 0.4050(4) 0.8781(2) 1.0607(3) 0.0609(9) Uani d . 1 C
H9 0.3682 0.8530 0.9913 0.073 Uiso calc R 1 H
C12 1.2545(6) 0.7929(3) 0.6655(4) 0.0865(13) Uani d . 1 C
C8 0.2824(5) 0.8788(2) 1.1330(3) 0.0768(11) Uani d . 1 C
H8 0.1637 0.8539 1.1124 0.092 Uiso calc R 1 H
F3 1.3388(4) 0.83172(19) 0.4998(2) 0.1425(12) Uani d . 1 F
C7 0.3344(6) 0.9159(3) 1.2352(3) 0.0875(13) Uani d . 1 C
H7 0.2517 0.9157 1.2841 0.105 Uiso calc R 1 H
F5 0.7467(4) 0.91053(17) 0.56455(18) 0.1095(8) Uani d . 1 F
C11 1.1218(6) 0.7933(3) 0.7324(3) 0.0741(10) Uani d . 1 C
C5 0.6327(5) 0.9526(2) 1.1936(3) 0.0701(10) Uani d . 1 C
H5 0.7507 0.9780 1.2147 0.084 Uiso calc R 1 H
C15 0.9116(6) 0.8717(3) 0.5989(3) 0.0771(11) Uani d . 1 C
C13 1.2088(7) 0.8321(3) 0.5646(4) 0.0942(15) Uani d . 1 C
C6 0.5088(7) 0.9533(3) 1.2654(3) 0.0884(12) Uani d . 1 C
H6 0.5437 0.9791 1.3345 0.106 Uiso calc R 1 H
F2 1.4184(3) 0.7530(2) 0.7001(2) 0.1312(11) Uani d . 1 F
F4 0.9995(4) 0.90947(19) 0.4311(2) 0.1363(11) Uani d . 1 F
C14 1.0410(7) 0.8709(3) 0.5305(3) 0.0909(13) Uani d . 1 C

loop_
_atom_site_aniso_label
_atom_site_aniso_U_11
_atom_site_aniso_U_22
_atom_site_aniso_U_33
_atom_site_aniso_U_12
_atom_site_aniso_U_13
_atom_site_aniso_U_23
O2 0.0621(15) 0.0817(17) 0.0813(16) -0.0234(13) 0.0329(12) -0.0316(13)
O1 0.0610(15) 0.0868(17) 0.0732(15) -0.0240(12) 0.0336(12) -0.0304(13)
C4 0.051(2) 0.053(2) 0.055(2) 0.0062(16) 0.0167(15) 0.0080(16)
C3 0.0457(18) 0.0516(19) 0.063(2) 0.0013(15) 0.0186(15) 0.0018(16)
C2 0.050(2) 0.062(2) 0.064(2) -0.0035(16) 0.0211(16) -0.0037(17)
C1 0.057(2) 0.056(2) 0.061(2) -0.0012(18) 0.0205(16) -0.0116(17)
C10 0.059(2) 0.071(2) 0.074(2) -0.0192(19) 0.028(2) -0.0260(19)
F1 0.0905(16) 0.0959(16) 0.0992(17) 0.0079(13) 0.0128(13) -0.0237(14)
C9 0.056(2) 0.063(2) 0.067(2) 0.0027(17) 0.0201(17) 0.0099(17)
C12 0.057(3) 0.096(3) 0.112(4) -0.015(2) 0.031(2) -0.054(3)
C8 0.060(2) 0.079(3) 0.100(3) 0.0058(19) 0.037(2) 0.023(2)
F3 0.125(2) 0.177(3) 0.157(2) -0.0570(19) 0.1058(19) -0.0681(19)
C7 0.093(3) 0.101(3) 0.084(3) 0.023(3) 0.056(3) 0.030(2)
F5 0.0962(18) 0.139(2) 0.0952(17) 0.0132(16) 0.0228(14) -0.0032(14)
C11 0.070(3) 0.081(3) 0.071(2) -0.014(2) 0.015(2) -0.026(2)
C5 0.070(2) 0.085(3) 0.059(2) 0.003(2) 0.0219(18) 0.001(2)
C15 0.070(3) 0.088(3) 0.080(3) -0.014(2) 0.029(2) -0.021(2)
C13 0.087(3) 0.106(4) 0.104(4) -0.038(3) 0.054(3) -0.046(3)
C6 0.098(3) 0.109(3) 0.068(2) 0.017(3) 0.040(2) 0.005(2)
F2 0.0646(15) 0.161(2) 0.172(2) 0.0020(16) 0.0328(15) -0.073(2)
F4 0.176(3) 0.158(3) 0.0910(18) -0.030(2) 0.0650(18) -0.0034(17)
C14 0.106(4) 0.101(3) 0.076(3) -0.024(3) 0.043(3) -0.025(3)

loop_
_atom_type_symbol
_atom_type_description
_atom_type_scat_dispersion_real
_atom_type_scat_dispersion_imag
_atom_type_scat_source
F F 0.0171 0.0103 'International Tables Vol C Tables 4.2.6.8 and 6.1.1.4'
C C 0.0033 0.0016 'International Tables Vol C Tables 4.2.6.8 and 6.1.1.4'
O O 0.0106 0.0060 'International Tables Vol C Tables 4.2.6.8 and 6.1.1.4'
H H 0.0000 0.0000 'International Tables Vol C Tables 4.2.6.8 and 6.1.1.4'

loop_
_geom_angle_atom_site_label_1
_geom_angle_atom_site_label_2
_geom_angle_atom_site_label_3
_geom_angle
C10 O1 C1 115.6(2)
C5 C4 C9 118.4(3)
C5 C4 C3 119.1(3)
C9 C4 C3 122.5(3)
C2 C3 C4 127.8(3)
C2 C3 H3 116.1
C4 C3 H3 116.1
C3 C2 C1 120.2(3)
C3 C2 H2 119.9
C1 C2 H2 119.9
O2 C1 O1 121.0(3)
O2 C1 C2 128.1(3)
O1 C1 C2 111.0(3)
C11 C10 C15 118.4(4)
C11 C10 O1 122.2(4)
C15 C10 O1 119.4(4)
C8 C9 C4 120.6(3)
C8 C9 H9 119.7
C4 C9 H9 119.7
F2 C12 C13 122.5(4)
F2 C12 C11 119.4(5)
C13 C12 C11 118.0(4)
C7 C8 C9 120.3(4)
C7 C8 H8 119.8
C9 C8 H8 119.8
C8 C7 C6 119.9(3)
C8 C7 H7 120.1
C6 C7 H7 120.1
F1 C11 C10 119.6(3)
F1 C11 C12 118.5(4)
C10 C11 C12 121.8(4)
C6 C5 C4 120.6(4)
C6 C5 H5 119.7
C4 C5 H5 119.7
F5 C15 C10 120.4(3)
F5 C15 C14 119.0(4)
C10 C15 C14 120.6(4)
C14 C13 F3 120.7(5)
C14 C13 C12 121.5(4)
F3 C13 C12 117.8(5)
C7 C6 C5 120.2(4)
C7 C6 H6 119.9
C5 C6 H6 119.9
F4 C14 C13 120.5(4)
F4 C14 C15 119.9(5)
C13 C14 C15 119.6(4)

loop_
_geom_bond_atom_site_label_1
_geom_bond_atom_site_label_2
_geom_bond_distance
_geom_bond_publ_flag
O2 C1 1.188(4) ?
O1 C10 1.376(4) ?
O1 C1 1.382(4) ?
C4 C5 1.385(4) ?
C4 C9 1.387(4) ?
C4 C3 1.459(4) ?
C3 C2 1.321(4) ?
C3 H3 0.9300 ?
C2 C1 1.454(4) ?
C2 H2 0.9300 ?
F1 C11 1.347(4) yes
F2 C12 1.330(5) yes
F3 C13 1.351(4) yes
F4 C14 1.344(5) yes
F5 C15 1.329(4) yes
C10 C11 1.356(5) yes
C10 C15 1.375(5) yes
C9 C8 1.379(4) ?
C9 H9 0.9300 ?
C11 C12 1.386(5) yes
C12 C13 1.366(6) yes
C8 C7 1.370(5) ?
C8 H8 0.9300 ?
C7 C6 1.372(5) ?
C7 H7 0.9300 ?
C5 C6 1.380(5) ?
C5 H5 0.9300 ?
C13 C14 1.345(6) yes
C14 C15 1.380(5) yes
C6 H6 0.9300 ?

loop_
_geom_hbond_atom_site_label_D
_geom_hbond_atom_site_label_H
_geom_hbond_atom_site_label_A
_geom_hbond_site_symmetry_A
_geom_hbond_distance_DH
_geom_hbond_distance_HA
_geom_hbond_distance_DA
_geom_hbond_angle_DHA
C3 H3 O2 . 0.93 2.53 2.858(4) 101
C3 H3 O2 3_777 0.93 2.44 3.308(4) 156

loop_
_geom_torsion_atom_site_label_1
_geom_torsion_atom_site_label_2
_geom_torsion_atom_site_label_3
_geom_torsion_atom_site_label_4
_geom_torsion
C5 C4 C3 C2 171.2(3)
C9 C4 C3 C2 -9.2(5)
C4 C3 C2 C1 179.3(3)
C10 O1 C1 O2 1.1(5)
C10 O1 C1 C2 -178.6(3)
C3 C2 C1 O2 -1.6(5)
C3 C2 C1 O1 178.0(3)
C1 O1 C10 C11 70.2(4)
C1 O1 C10 C15 -111.6(3)
C5 C4 C9 C8 -1.0(5)
C3 C4 C9 C8 179.3(3)
C4 C9 C8 C7 0.4(5)
C9 C8 C7 C6 0.6(6)
C15 C10 C11 F1 -179.9(3)
O1 C10 C11 F1 -1.7(5)
C15 C10 C11 C12 -0.3(5)
O1 C10 C11 C12 177.8(3)
F2 C12 C11 F1 0.6(5)
C13 C12 C11 F1 179.1(3)
F2 C12 C11 C10 -179.0(3)
C13 C12 C11 C10 -0.5(5)
C9 C4 C5 C6 0.8(5)
C3 C4 C5 C6 -179.5(3)
C11 C10 C15 F5 -179.7(3)
O1 C10 C15 F5 2.1(5)
C11 C10 C15 C14 1.2(5)
O1 C10 C15 C14 -177.0(3)
F2 C12 C13 C14 178.9(4)
C11 C12 C13 C14 0.5(6)
F2 C12 C13 F3 -1.7(6)
C11 C12 C13 F3 179.8(3)
C8 C7 C6 C5 -0.8(6)
C4 C5 C6 C7 0.1(6)
F3 C13 C14 F4 0.3(6)
C12 C13 C14 F4 179.7(4)
F3 C13 C14 C15 -179.0(3)
C12 C13 C14 C15 0.4(6)
F5 C15 C14 F4 0.4(6)
C10 C15 C14 F4 179.5(3)
F5 C15 C14 C13 179.7(4)
C10 C15 C14 C13 -1.2(6)

loop_
_cod_related_entry_id
_cod_related_entry_database
_cod_related_entry_code
1 ChemSpider 30654908
